data_4323396
loop_
_publ_author_name
'Peter J. Stewart'
'Alexander J. Blake'
'Philip Mountford'

_publ_contact_author
;
 Dr P Mountford
 Department of Chemistry
 University of Nottingham
 Nottingham
 NG7 2RD
 UK
;
_publ_contact_author_email Philip.Mountford@nott.ac.uk
_publ_contact_author_fax '+44 115 951 3563'
_publ_contact_author_phone '+44 115 951 3513'
_publ_section_title
;
 Mononuclear Niobium Imido and Oxo Complexes Supported by
 N,N'-Bis(trimethylsilyl)benzamidinate Ligands. X-ray Structures of
 [Nb(NBut){PhC(NSiMe3)2}Cl2(py)] and [Nb(O){(4-C6H4Me)C(NSiMe3)2}2Cl]
;
_journal_name_full 'Inorganic Chemistry'
_journal_page_first 1982
_journal_page_last 1986
_journal_paper_doi 10.1021/ic961391e
_journal_volume 36
_journal_year 1997
_chemical_compound_source
;
 Li[4-Me-C6H4C(NSiMe3)2] + [Nb(Nbu-t)Cl3(py)2]
 recrystallise from hexane
;
_chemical_formula_moiety ' C22 H37 Nb1 N4 Si2 Cl2 , 0.25(C6 H14) '
_chemical_formula_sum 'C23.5 H40.5 Cl2 N4 Nb Si2'
_chemical_formula_weight 599.09
_chemical_name_systematic
;
 [Nb(NBu-t){PhC(NSiMe3)2}Cl2(py)] . 0.25(C6H14)
;
_space_group_IT_number 2
_symmetry_cell_setting triclinic
_symmetry_space_group_name_Hall '-P 1'
_symmetry_space_group_name_H-M 'P -1'
_atom_sites_solution_hydrogens geom
_atom_sites_solution_primary direct
_cell_angle_alpha 91.368(15)
_cell_angle_beta 95.509(22)
_cell_angle_gamma 93.025(19)
_cell_formula_units_Z 4.0
_cell_length_a 10.972(3)
_cell_length_b 17.100(4)
_cell_length_c 17.777(3)
_cell_measurement_reflns_used 31
_cell_measurement_temperature 150(1)
_cell_measurement_theta_max 17.0
_cell_measurement_theta_min 14.2
_cell_volume 3313.9(13)
_computing_cell_refinement 'STADI4 (Stoe & Cie 1995a)'
_computing_data_collection 'STADI4 (Stoe & Cie 1995a)'
_computing_data_reduction
;
X-RED (Stoe & Cie, 1995b)
CRYSTALS (Watkin et al, 1996)
;
_computing_molecular_graphics 'CAMERON (Watkin, Prout and Pearce, 1996)'
_computing_publication_material 'CRYSTALS (Watkin et al, 1996)'
_computing_structure_refinement 'CRYSTALS (Watkin et al, 1996)'
_computing_structure_solution 'SiR92 (Altomare et al, 1994)'
_diffrn_ambient_temperature 150(1)
_diffrn_measurement_device
;
STOE STADI4 4-circle-diffractometer D092
;
_diffrn_measurement_method \q/\w
_diffrn_radiation_detector 'NaI(Tl) scintillation counter'
_diffrn_radiation_monochromator 'planar graphite'
_diffrn_radiation_polarisn_norm 90.0
_diffrn_radiation_source 'fine-focus sealed tube'
_diffrn_radiation_type 'Mo K\a'
_diffrn_radiation_wavelength 0.71073
_diffrn_reflns_av_R_equivalents 0.00
_diffrn_reflns_limit_h_max 12
_diffrn_reflns_limit_h_min -13
_diffrn_reflns_limit_k_max 20
_diffrn_reflns_limit_k_min -20
_diffrn_reflns_limit_l_max 21
_diffrn_reflns_limit_l_min 0
_diffrn_reflns_number 11217
_diffrn_reflns_theta_max 25.00
_diffrn_reflns_theta_min 2.52
_diffrn_standards_decay_% 6.8
_diffrn_standards_interval_time 60
_diffrn_standards_number 3
_exptl_absorpt_coefficient_mu 0.613
_exptl_absorpt_correction_T_max 0.5011
_exptl_absorpt_correction_T_min 0.4414
_exptl_absorpt_correction_type psi-scans
_exptl_absorpt_process_details
;
  7 Psi Scan Reflections used    Mu * R = 0.48  
    H   K   L   2Theta   Chi   Imin/Imax
    0   4  -2    10.5   -78.9    0.929
    0   4  -2    10.5   -78.9    0.934
    1   7   0    17.4   -60.1    0.887
    0  -7   5    20.1    72.2    0.876
   -1  12   0    29.0   -71.1    0.934
   -2  14   3    35.1   -60.1    0.913
    2 -15   4    37.9    85.4    0.925
;
_exptl_crystal_colour Yellow
_exptl_crystal_density_diffrn 1.20
_exptl_crystal_density_meas ?
_exptl_crystal_description Block
_exptl_crystal_F_000 1250
_exptl_crystal_size_max 0.750
_exptl_crystal_size_mid 0.675
_exptl_crystal_size_min 0.600
_refine_diff_density_max 0.18
_refine_diff_density_min -0.19
_refine_ls_extinction_coef 41.2(159)
_refine_ls_extinction_method 'Larson 1970 Crystallographic Computing eq 22'
_refine_ls_goodness_of_fit_obs 0.9635
_refine_ls_hydrogen_treatment
;
 H atoms placed geometrically and refined with riding model
;
_refine_ls_matrix_type full
_refine_ls_number_parameters 585
_refine_ls_number_reflns 10313
_refine_ls_number_restraints 14
_refine_ls_R_factor_obs 0.0352
_refine_ls_shift/esd_max 0.580119
_refine_ls_structure_factor_coef F
_refine_ls_weighting_scheme
;
 Chebychev polynomial (Carruthers & Watkin, 1979)
;
_refine_ls_wR_factor_obs 0.0407
_reflns_limit_h_max 12
_reflns_limit_h_min -13
_reflns_limit_k_max 20
_reflns_limit_k_min -20
_reflns_limit_l_max 21
_reflns_limit_l_min 0
_reflns_number_observed 10313
_reflns_number_total 11217
_reflns_observed_criterion >3.00\s(I)
_cod_data_source_file ic961391e_2.cif
_cod_data_source_block COMPOUND2_HEXANE_SOLVATE
_cod_depositor_comments
;
The following automatic conversions were performed:

'_exptl_crystal_density_meas' value 'not measured' was changed to '?'
- the value is perceived as not measured.

Automatic conversion script
Id: cif_fix_values 3008 2015-01-20 13:52:24Z robertas 

The following automatic conversions were performed:

'_atom_sites_solution_primary' value 'Direct methods' was changed to
'direct'.

'_atom_sites_solution_hydrogens' value 'Geometric' was changed to
'geom'.

Automatic conversion script
Id: cif_fix_values 6452 2018-10-05 10:23:21Z andrius 
;
_cod_original_cell_volume 3313.9(10)
_cod_original_sg_symbol_H-M 'P -1 '
_cod_original_formula_sum ' C23.5 H40.5 Nb1 N4 Si2 Cl2 '
_cod_database_code 4323396

loop_
_symmetry_equiv_pos_as_xyz
x,y,z
-x,-y,-z

loop_
_atom_site_aniso_label
_atom_site_aniso_U_11
_atom_site_aniso_U_22
_atom_site_aniso_U_33
_atom_site_aniso_U_23
_atom_site_aniso_U_13
_atom_site_aniso_U_12
Nb1 0.02740(9) 0.02638(9) 0.02551(9) -0.00012(7) 0.00500(7) 0.00264(7)
N1 0.037(1) 0.031(1) 0.038(1) 0.0021(8) 0.0107(8) 0.0044(8)
N2 0.0283(9) 0.0273(8) 0.0211(8) 0.0003(6) 0.0028(6) 0.0049(7)
N3 0.0295(9) 0.0351(9) 0.0218(8) -0.0006(7) 0.0030(7) 0.0063(7)
N4 0.0256(9) 0.0335(9) 0.0293(9) -0.0001(7) 0.0020(7) 0.0052(7)
Si1 0.0348(3) 0.0258(3) 0.0206(2) 0.0004(2) 0.0057(2) 0.0009(2)
Si2 0.0452(4) 0.0494(4) 0.0217(3) -0.0035(3) 0.0080(2) 0.0077(3)
Cl1 0.0433(3) 0.0461(3) 0.0326(3) -0.0085(2) -0.0035(2) -0.0031(2)
Cl2 0.0380(3) 0.0437(3) 0.0418(3) 0.0036(2) 0.0163(2) -0.0008(2)
C1 0.058(2) 0.029(1) 0.054(2) 0.009(1) 0.019(1) 0.010(1)
C2 0.064(2) 0.058(2) 0.126(3) 0.036(2) 0.029(2) 0.032(2)
C3 0.093(2) 0.042(2) 0.062(2) 0.019(1) 0.024(2) 0.005(2)
C4 0.119(3) 0.034(1) 0.069(2) -0.007(1) 0.016(2) 0.011(2)
C5 0.027(1) 0.0235(9) 0.0244(9) 0.0019(7) 0.0020(8) 0.0094(8)
C6 0.031(1) 0.039(1) 0.0180(9) 0.0008(8) 0.0021(8) 0.0042(9)
C7 0.035(1) 0.053(1) 0.030(1) 0.005(1) 0.0048(9) 0.012(1)
C8 0.029(1) 0.098(2) 0.036(1) 0.003(1) -0.001(1) 0.014(1)
C9 0.035(1) 0.106(3) 0.036(1) -0.009(1) 0.002(1) -0.018(2)
C10 0.059(2) 0.062(2) 0.048(2) -0.006(1) 0.003(1) -0.024(1)
C11 0.046(1) 0.040(1) 0.037(1) -0.000(1) -0.002(1) -0.004(1)
C12 0.057(2) 0.036(1) 0.036(1) -0.009(1) 0.018(1) -0.001(1)
C13 0.040(1) 0.043(1) 0.031(1) 0.0037(9) 0.0104(9) -0.001(1)
C14 0.052(1) 0.040(1) 0.033(1) 0.011(1) -0.003(1) -0.000(1)
C15 0.048(1) 0.049(1) 0.052(2) -0.018(1) 0.020(1) -0.001(1)
C16 0.049(2) 0.119(3) 0.029(1) -0.024(2) 0.001(1) 0.003(2)
C17 0.122(3) 0.069(2) 0.032(1) 0.016(1) 0.021(2) 0.026(2)
C18 0.028(1) 0.034(1) 0.038(1) -0.0012(9) -0.0005(9) 0.0080(9)
C19 0.040(1) 0.033(1) 0.042(1) -0.0003(9) 0.001(1) 0.008(1)
C20 0.043(1) 0.043(1) 0.032(1) 0.0007(9) 0.0020(9) 0.020(1)
C21 0.028(1) 0.061(2) 0.035(1) 0.003(1) 0.0030(9) 0.018(1)
C22 0.029(1) 0.046(1) 0.034(1) 0.003(1) 0.0023(9) 0.0045(9)
Nb2 0.02813(9) 0.02276(8) 0.02264(8) 0.00461(7) 0.00172(7) 0.00908(7)
N201 0.038(1) 0.0331(9) 0.0263(9) 0.0066(7) 0.0018(7) 0.0114(8)
N202 0.0239(8) 0.0224(8) 0.0237(8) 0.0044(6) 0.0028(6) 0.0056(6)
N203 0.0235(8) 0.0225(8) 0.0294(8) 0.0036(6) 0.0046(7) 0.0052(6)
N204 0.038(1) 0.0246(9) 0.0303(9) 0.0018(7) 0.0066(7) 0.0065(7)
Si201 0.0219(3) 0.0345(3) 0.0332(3) 0.0091(2) 0.0026(2) 0.0022(2)
Si202 0.0236(3) 0.0365(3) 0.0404(3) 0.0029(3) 0.0081(2) 0.0011(2)
Cl201 0.0542(3) 0.0299(3) 0.0414(3) 0.0122(2) 0.0138(3) 0.0026(2)
Cl202 0.0394(3) 0.0497(3) 0.0534(3) 0.0024(3) -0.0037(3) 0.0263(3)
C201 0.053(1) 0.056(2) 0.023(1) -0.003(1) -0.003(1) 0.013(1)
C202 0.100(3) 0.060(2) 0.054(2) -0.026(1) -0.010(2) 0.029(2)
C203 0.060(2) 0.093(2) 0.039(1) -0.004(1) -0.011(1) 0.008(2)
C204 0.070(2) 0.115(3) 0.028(1) 0.003(2) 0.009(1) 0.005(2)
C205 0.0253(9) 0.0225(9) 0.0191(9) -0.0007(7) 0.0033(7) 0.0053(7)
C206 0.0227(9) 0.0210(9) 0.026(1) 0.0042(7) 0.0045(7) 0.0033(7)
C207 0.054(1) 0.027(1) 0.038(1) -0.0001(9) 0.006(1) 0.011(1)
C208 0.061(2) 0.023(1) 0.066(2) 0.001(1) 0.014(1) 0.013(1)
C209 0.042(1) 0.034(1) 0.064(2) 0.026(1) 0.008(1) 0.014(1)
C210 0.052(1) 0.042(1) 0.038(1) 0.020(1) 0.001(1) 0.010(1)
C211 0.047(1) 0.029(1) 0.028(1) 0.0051(8) 0.0007(9) 0.0073(9)
C212 0.037(1) 0.053(1) 0.046(1) 0.006(1) 0.016(1) 0.007(1)
C213 0.025(1) 0.066(2) 0.073(2) 0.032(1) 0.002(1) 0.012(1)
C214 0.044(1) 0.056(2) 0.051(2) -0.002(1) -0.004(1) -0.015(1)
C215 0.040(1) 0.071(2) 0.049(1) -0.005(1) 0.019(1) 0.009(1)
C216 0.033(1) 0.064(2) 0.057(2) -0.011(1) 0.000(1) -0.005(1)
C217 0.042(2) 0.055(2) 0.092(2) 0.028(2) 0.015(1) -0.009(1)
C218 0.056(1) 0.034(1) 0.031(1) -0.0008(9) 0.002(1) 0.014(1)
C219 0.065(2) 0.046(1) 0.032(1) -0.003(1) 0.000(1) 0.010(1)
C220 0.062(2) 0.043(1) 0.039(1) -0.013(1) 0.012(1) -0.001(1)
C221 0.078(2) 0.030(1) 0.047(1) -0.006(1) 0.016(1) 0.007(1)
C222 0.062(2) 0.027(1) 0.038(1) 0.0045(9) 0.012(1) 0.010(1)

loop_
_atom_site_label
_atom_site_fract_x
_atom_site_fract_y
_atom_site_fract_z
_atom_site_U_iso_or_equiv
_atom_site_occupancy
_atom_site_thermal_displace_type
Nb1 0.52858(2) 0.75728(1) 0.68810(1) 0.0261 1.0000 Uani
N1 0.4774(2) 0.8521(1) 0.6797(1) 0.0342 1.0000 Uani
N2 0.3594(2) 0.6995(1) 0.72218(9) 0.0251 1.0000 Uani
N3 0.4000(2) 0.6955(1) 0.60161(9) 0.0278 1.0000 Uani
N4 0.6102(2) 0.6256(1) 0.7035(1) 0.0290 1.0000 Uani
Si1 0.29771(5) 0.69119(3) 0.80919(3) 0.0261 1.0000 Uani
Si2 0.40012(6) 0.67749(4) 0.50406(3) 0.0352 1.0000 Uani
Cl1 0.62934(6) 0.77214(4) 0.81343(3) 0.0395 1.0000 Uani
Cl2 0.68745(5) 0.77198(4) 0.60606(3) 0.0387 1.0000 Uani
C1 0.4419(3) 0.9324(1) 0.6731(2) 0.0422 1.0000 Uani
C2 0.3039(3) 0.9322(2) 0.6705(3) 0.0655 1.0000 Uani
C3 0.4863(4) 0.9651(2) 0.6009(2) 0.0580 1.0000 Uani
C4 0.5017(4) 0.9788(2) 0.7424(2) 0.0640 1.0000 Uani
C5 0.3194(2) 0.6793(1) 0.6511(1) 0.0236 1.0000 Uani
C6 0.1928(2) 0.6450(1) 0.6281(1) 0.0279 1.0000 Uani
C7 0.1005(2) 0.6953(2) 0.6087(1) 0.0370 1.0000 Uani
C8 -0.0178(2) 0.6647(2) 0.5859(1) 0.0460 1.0000 Uani
C9 -0.0427(3) 0.5850(2) 0.5828(2) 0.0497 1.0000 Uani
C10 0.0484(3) 0.5351(2) 0.6029(2) 0.0530 1.0000 Uani
C11 0.1666(2) 0.5645(1) 0.6257(1) 0.0407 1.0000 Uani
C12 0.3060(3) 0.7913(1) 0.8537(1) 0.0389 1.0000 Uani
C13 0.1353(2) 0.6512(1) 0.8010(1) 0.0364 1.0000 Uani
C14 0.3940(3) 0.6260(1) 0.8689(1) 0.0400 1.0000 Uani
C15 0.5328(3) 0.6169(2) 0.4906(2) 0.0446 1.0000 Uani
C16 0.2601(3) 0.6216(3) 0.4597(2) 0.0528 1.0000 Uani
C17 0.4170(4) 0.7735(2) 0.4587(2) 0.0591 1.0000 Uani
C18 0.5395(2) 0.5598(1) 0.7014(1) 0.0324 1.0000 Uani
C19 0.5845(2) 0.4869(1) 0.7138(1) 0.0374 1.0000 Uani
C20 0.7086(2) 0.4809(1) 0.7292(1) 0.0358 1.0000 Uani
C21 0.7837(2) 0.5482(2) 0.7313(1) 0.0365 1.0000 Uani
C22 0.7316(2) 0.6191(1) 0.7182(1) 0.0357 1.0000 Uani
H21 0.2783(3) 0.9848(2) 0.6661(3) 0.1021 1.0000 Uiso
H22 0.2775(3) 0.9104(2) 0.7159(3) 0.1021 1.0000 Uiso
H23 0.2682(3) 0.9010(2) 0.6276(3) 0.1021 1.0000 Uiso
H31 0.4634(4) 1.0183(2) 0.5958(2) 0.0807 1.0000 Uiso
H32 0.5739(4) 0.9636(2) 0.6033(2) 0.0807 1.0000 Uiso
H33 0.4496(4) 0.9340(2) 0.5582(2) 0.0807 1.0000 Uiso
H41 0.4795(4) 1.0323(2) 0.7393(2) 0.0859 1.0000 Uiso
H42 0.5892(4) 0.9769(2) 0.7442(2) 0.0859 1.0000 Uiso
H43 0.4739(4) 0.9566(2) 0.7872(2) 0.0859 1.0000 Uiso
H71 0.1181(2) 0.7509(2) 0.6109(1) 0.0484 1.0000 Uiso
H81 -0.0819(2) 0.6992(2) 0.5723(1) 0.0610 1.0000 Uiso
H91 -0.1242(3) 0.5641(2) 0.5667(2) 0.0660 1.0000 Uiso
H101 0.0301(3) 0.4796(2) 0.6009(2) 0.0711 1.0000 Uiso
H111 0.2300(2) 0.5295(1) 0.6398(1) 0.0528 1.0000 Uiso
H121 0.2728(3) 0.7890(1) 0.9017(1) 0.0538 1.0000 Uiso
H122 0.3899(3) 0.8110(1) 0.8609(1) 0.0538 1.0000 Uiso
H123 0.2594(3) 0.8253(1) 0.8213(1) 0.0538 1.0000 Uiso
H131 0.1075(2) 0.6482(1) 0.8505(1) 0.0482 1.0000 Uiso
H132 0.0848(2) 0.6850(1) 0.7707(1) 0.0482 1.0000 Uiso
H133 0.1301(2) 0.5998(1) 0.7776(1) 0.0482 1.0000 Uiso
H141 0.3618(3) 0.6205(1) 0.9170(1) 0.0524 1.0000 Uiso
H142 0.4765(3) 0.6483(1) 0.8763(1) 0.0524 1.0000 Uiso
H143 0.3935(3) 0.5754(1) 0.8441(1) 0.0524 1.0000 Uiso
H151 0.5359(3) 0.6058(2) 0.4376(2) 0.0627 1.0000 Uiso
H152 0.6073(3) 0.6451(2) 0.5106(2) 0.0627 1.0000 Uiso
H153 0.5238(3) 0.5686(2) 0.5165(2) 0.0627 1.0000 Uiso
H161 0.2665(3) 0.6140(3) 0.4066(2) 0.0725 1.0000 Uiso
H162 0.1892(3) 0.6505(3) 0.4669(2) 0.0725 1.0000 Uiso
H163 0.2523(3) 0.5716(3) 0.4828(2) 0.0725 1.0000 Uiso
H171 0.4173(4) 0.7654(2) 0.4051(2) 0.0808 1.0000 Uiso
H172 0.4925(4) 0.8006(2) 0.4787(2) 0.0808 1.0000 Uiso
H173 0.3494(4) 0.8042(2) 0.4688(2) 0.0808 1.0000 Uiso
H181 0.4525(2) 0.5633(1) 0.6907(1) 0.0419 1.0000 Uiso
H191 0.5299(2) 0.4409(1) 0.7119(1) 0.0481 1.0000 Uiso
H201 0.7424(2) 0.4309(1) 0.7380(1) 0.0497 1.0000 Uiso
H211 0.8710(2) 0.5458(2) 0.7416(1) 0.0504 1.0000 Uiso
H221 0.7845(2) 0.6657(1) 0.7200(1) 0.0462 1.0000 Uiso
Nb2 0.84365(2) 0.67634(1) 0.197379(9) 0.0231 1.0000 Uani
N201 0.8605(2) 0.7274(1) 0.2842(1) 0.0305 1.0000 Uani
N202 0.6953(1) 0.74263(9) 0.14269(9) 0.0227 1.0000 Uani
N203 0.8905(1) 0.77503(9) 0.12706(9) 0.0243 1.0000 Uani
N204 0.8191(2) 0.6026(1) 0.0739(1) 0.0298 1.0000 Uani
Si201 0.53535(5) 0.73590(4) 0.14235(3) 0.0286 1.0000 Uani
Si202 1.02996(5) 0.81775(4) 0.10302(4) 0.0320 1.0000 Uani
Cl201 0.71207(6) 0.57086(3) 0.23315(3) 0.0379 1.0000 Uani
Cl202 1.04190(6) 0.62403(4) 0.20264(4) 0.0406 1.0000 Uani
C201 0.8699(3) 0.7695(2) 0.3563(1) 0.0401 1.0000 Uani
C202 0.8321(4) 0.8530(2) 0.3410(2) 0.0608 1.0000 Uani
C203 1.0014(3) 0.7692(2) 0.3913(2) 0.0594 1.0000 Uani
C204 0.7841(3) 0.7278(3) 0.4063(2) 0.0601 1.0000 Uani
C205 0.7743(2) 0.7928(1) 0.1147(1) 0.0217 1.0000 Uani
C206 0.7362(2) 0.8645(1) 0.0739(1) 0.0227 1.0000 Uani
C207 0.7290(2) 0.9338(1) 0.1147(1) 0.0370 1.0000 Uani
C208 0.6934(3) 1.0006(1) 0.0770(2) 0.0430 1.0000 Uani
C209 0.6657(2) 0.9978(1) 0.0003(2) 0.0380 1.0000 Uani
C210 0.6732(3) 0.9295(2) -0.0404(1) 0.0396 1.0000 Uani
C211 0.7083(2) 0.8626(1) -0.0037(1) 0.0331 1.0000 Uani
C212 0.4980(2) 0.7402(2) 0.2420(1) 0.0424 1.0000 Uani
C213 0.4574(2) 0.8164(2) 0.0914(2) 0.0442 1.0000 Uani
C214 0.4771(3) 0.6404(2) 0.0964(2) 0.0486 1.0000 Uani
C215 1.0918(3) 0.7462(2) 0.0376(2) 0.0478 1.0000 Uani
C216 1.1343(2) 0.8320(2) 0.1920(2) 0.0488 1.0000 Uani
C217 1.0163(3) 0.9140(2) 0.0576(2) 0.0535 1.0000 Uani
C218 0.7825(2) 0.6328(1) 0.0074(1) 0.0376 1.0000 Uani
C219 0.7728(3) 0.5914(2) -0.0606(1) 0.0452 1.0000 Uani
C220 0.8036(3) 0.5144(2) -0.0607(1) 0.0443 1.0000 Uani
C221 0.8401(3) 0.4820(2) 0.0071(2) 0.0455 1.0000 Uani
C222 0.8462(3) 0.5274(1) 0.0722(1) 0.0383 1.0000 Uani
H2021 0.8373(4) 0.8826(2) 0.3879(2) 0.0871 1.0000 Uiso
H2022 0.8856(4) 0.8776(2) 0.3078(2) 0.0871 1.0000 Uiso
H2023 0.7492(4) 0.8511(2) 0.3178(2) 0.0871 1.0000 Uiso
H2031 1.0091(3) 0.7970(2) 0.4393(2) 0.0777 1.0000 Uiso
H2032 1.0546(3) 0.7945(2) 0.3584(2) 0.0777 1.0000 Uiso
H2033 1.0239(3) 0.7162(2) 0.3985(2) 0.0777 1.0000 Uiso
H2041 0.7891(3) 0.7549(3) 0.4546(2) 0.0779 1.0000 Uiso
H2042 0.8078(3) 0.6750(3) 0.4133(2) 0.0779 1.0000 Uiso
H2043 0.7015(3) 0.7271(3) 0.3829(2) 0.0779 1.0000 Uiso
H2071 0.7488(2) 0.9358(1) 0.1686(1) 0.0482 1.0000 Uiso
H2081 0.6880(3) 1.0488(1) 0.1050(2) 0.0587 1.0000 Uiso
H2091 0.6409(2) 1.0441(1) -0.0252(2) 0.0588 1.0000 Uiso
H2101 0.6540(3) 0.9279(2) -0.0943(1) 0.0556 1.0000 Uiso
H2111 0.7136(2) 0.8147(1) -0.0322(1) 0.0429 1.0000 Uiso
H2121 0.4106(2) 0.7367(2) 0.2431(1) 0.0574 1.0000 Uiso
H2122 0.5309(2) 0.7889(2) 0.2657(1) 0.0574 1.0000 Uiso
H2123 0.5332(2) 0.6974(2) 0.2687(1) 0.0574 1.0000 Uiso
H2131 0.3704(2) 0.8092(2) 0.0934(2) 0.0622 1.0000 Uiso
H2132 0.4860(2) 0.8660(2) 0.1149(2) 0.0622 1.0000 Uiso
H2133 0.4755(2) 0.8153(2) 0.0396(2) 0.0622 1.0000 Uiso
H2141 0.3894(3) 0.6358(2) 0.0957(2) 0.0657 1.0000 Uiso
H2142 0.4994(3) 0.6381(2) 0.0455(2) 0.0657 1.0000 Uiso
H2143 0.5122(3) 0.5983(2) 0.1242(2) 0.0657 1.0000 Uiso
H2151 1.1685(3) 0.7672(2) 0.0228(2) 0.0663 1.0000 Uiso
H2152 1.0345(3) 0.7370(2) -0.0064(2) 0.0663 1.0000 Uiso
H2153 1.1042(3) 0.6978(2) 0.0627(2) 0.0663 1.0000 Uiso
H2161 1.2117(2) 0.8554(2) 0.1807(2) 0.0640 1.0000 Uiso
H2162 1.0981(2) 0.8658(2) 0.2264(2) 0.0640 1.0000 Uiso
H2163 1.1469(2) 0.7823(2) 0.2147(2) 0.0640 1.0000 Uiso
H2171 1.0958(3) 0.9336(2) 0.0461(2) 0.0761 1.0000 Uiso
H2172 0.9838(3) 0.9503(2) 0.0914(2) 0.0761 1.0000 Uiso
H2173 0.9624(3) 0.9079(2) 0.0117(2) 0.0761 1.0000 Uiso
H2181 0.7615(2) 0.6866(1) 0.0069(1) 0.0501 1.0000 Uiso
H2191 0.7456(3) 0.6158(2) -0.1069(1) 0.0593 1.0000 Uiso
H2201 0.7992(3) 0.4840(2) -0.1071(1) 0.0600 1.0000 Uiso
H2211 0.8612(3) 0.4282(2) 0.0089(2) 0.0609 1.0000 Uiso
H2221 0.8715(3) 0.5038(1) 0.1192(1) 0.0509 1.0000 Uiso
C101 0.0334(8) 0.1472(4) 0.1569(3) 0.077(1) 0.5000 Uiso
C102 0.0379(8) 0.1459(3) 0.2451(3) 0.084(1) 0.5000 Uiso
C103 0.0684(9) 0.0612(3) 0.2680(2) 0.090(1) 0.5000 Uiso
C104 0.0777(8) 0.0606(4) 0.3562(3) 0.094(1) 0.5000 Uiso
C105 0.1499(9) -0.0127(4) 0.3801(3) 0.097(1) 0.5000 Uiso
C106 0.1672(9) -0.0102(5) 0.4684(3) 0.097(1) 0.5000 Uiso
H1011 0.0142(8) 0.1982(4) 0.1395(3) 0.0997 0.5000 Uiso
H1012 0.1120(8) 0.1345(4) 0.1420(3) 0.0997 0.5000 Uiso
H1013 -0.0280(8) 0.1090(4) 0.1351(3) 0.0997 0.5000 Uiso
H1021 0.0996(8) 0.1834(3) 0.2677(3) 0.1047 0.5000 Uiso
H1022 -0.0405(8) 0.1580(3) 0.2608(3) 0.1047 0.5000 Uiso
H1031 0.1451(9) 0.0483(3) 0.2504(2) 0.1088 0.5000 Uiso
H1032 0.0049(9) 0.0239(3) 0.2471(2) 0.1088 0.5000 Uiso
H1041 0.1185(8) 0.1085(4) 0.3769(3) 0.1120 0.5000 Uiso
H1042 -0.0025(8) 0.0549(4) 0.3734(3) 0.1120 0.5000 Uiso
H1051 0.2295(9) -0.0075(4) 0.3620(3) 0.1147 0.5000 Uiso
H1052 0.1084(9) -0.0607(4) 0.3602(3) 0.1147 0.5000 Uiso
H1061 0.2137(9) -0.0532(5) 0.4863(3) 0.1148 0.5000 Uiso
H1062 0.2080(9) 0.0383(5) 0.4874(3) 0.1148 0.5000 Uiso
H1063 0.0869(9) -0.0149(5) 0.4856(3) 0.1148 0.5000 Uiso

loop_
_atom_type_symbol
_atom_type_scat_dispersion_real
_atom_type_scat_dispersion_imag
_atom_type_scat_Cromer_Mann_a1
_atom_type_scat_Cromer_Mann_b1
_atom_type_scat_Cromer_Mann_a2
_atom_type_scat_Cromer_Mann_b2
_atom_type_scat_Cromer_Mann_a3
_atom_type_scat_Cromer_Mann_b3
_atom_type_scat_Cromer_Mann_a4
_atom_type_scat_Cromer_Mann_b4
_atom_type_scat_Cromer_Mann_c
_atom_type_scat_source
'C   ' 0.0020 0.0020 2.3100 20.8439 1.0200 10.2075 1.5886 0.5687 0.8650 51.6512 0.2156 International_Tables_Vol_IV_Table_2.2B
'H   ' 0.0000 0.0000 0.4930 10.5109 0.3229 26.1257 0.1402 3.1424 0.0408 57.7997 0.0030 International_Tables_Vol_IV_Table_2.2B
'N   ' 0.0040 0.0030 12.2126 0.0057 3.1322 9.8933 2.0125 28.9975 1.1663 0.5826 -11.5290 International_Tables_Vol_IV_Table_2.2B
'Cl  ' 0.1320 0.1590 11.4604 0.0104 7.1964 1.1662 6.2556 18.5194 1.6455 47.7784 -9.5574 International_Tables_Vol_IV_Table_2.2B
'Nb  ' -2.1970 0.6210 17.6142 1.1887 12.0144 11.7660 4.0418 0.2048 3.5335 69.7957 3.7559 International_Tables_Vol_IV_Table_2.2B
'Si  ' 0.0720 0.0710 6.2915 2.4386 3.0353 32.3337 1.9891 0.6785 1.5410 81.6937 1.1407 International_Tables_Vol_IV_Table_2.2B

loop_
_geom_angle_atom_site_label_1
_geom_angle_site_symmetry_1
_geom_angle_atom_site_label_2
_geom_angle_site_symmetry_2
_geom_angle_atom_site_label_3
_geom_angle_site_symmetry_3
_geom_angle
_geom_angle_publ_flag
N1 . Nb1 . N2 . 98.09(8) no
N1 . Nb1 . N3 . 99.75(8) no
N2 . Nb1 . N3 . 61.01(6) no
N1 . Nb1 . N4 . 177.26(8) no
N2 . Nb1 . N4 . 83.79(6) no
N3 . Nb1 . N4 . 82.90(6) no
N1 . Nb1 . Cl1 . 97.94(7) no
N2 . Nb1 . Cl1 . 95.33(4) no
N3 . Nb1 . Cl1 . 152.15(5) no
N4 . Nb1 . Cl1 . 79.86(4) no
N1 . Nb1 . Cl2 . 96.76(6) no
N2 . Nb1 . Cl2 . 152.45(5) no
N3 . Nb1 . Cl2 . 93.66(5) no
N4 . Nb1 . Cl2 . 82.32(4) no
Cl1 . Nb1 . Cl2 . 105.44(2) no
Nb1 . N1 . C1 . 176.9(2) no
Nb1 . N2 . Si1 . 133.21(9) no
Nb1 . N2 . C5 . 92.2(1) no
Si1 . N2 . C5 . 134.5(2) no
Nb1 . N3 . Si2 . 134.0(1) no
Nb1 . N3 . C5 . 92.3(1) no
Si2 . N3 . C5 . 133.6(2) no
Nb1 . N4 . C18 . 123.5(1) no
Nb1 . N4 . C22 . 119.4(2) no
C18 . N4 . C22 . 117.0(2) no
N2 . Si1 . C12 . 107.0(1) no
N2 . Si1 . C13 . 113.82(9) no
C12 . Si1 . C13 . 108.9(1) no
N2 . Si1 . C14 . 108.1(1) no
C12 . Si1 . C14 . 109.9(1) no
C13 . Si1 . C14 . 109.0(1) no
N3 . Si2 . C15 . 107.0(1) no
N3 . Si2 . C16 . 114.1(1) no
C15 . Si2 . C16 . 107.1(1) no
N3 . Si2 . C17 . 107.7(1) no
C15 . Si2 . C17 . 111.2(2) no
C16 . Si2 . C17 . 109.8(2) no
N1 . C1 . C2 . 108.1(2) no
N1 . C1 . C3 . 108.6(2) no
C2 . C1 . C3 . 110.9(3) no
N1 . C1 . C4 . 107.8(2) no
C2 . C1 . C4 . 110.6(3) no
C3 . C1 . C4 . 110.8(3) no
N2 . C5 . N3 . 114.1(2) no
N2 . C5 . C6 . 123.0(2) no
N3 . C5 . C6 . 122.8(2) no
C5 . C6 . C7 . 118.6(2) no
C5 . C6 . C11 . 121.4(2) no
C7 . C6 . C11 . 120.0(2) no
C6 . C7 . C8 . 119.7(3) no
C7 . C8 . C9 . 120.1(3) no
C8 . C9 . C10 . 120.3(3) no
C9 . C10 . C11 . 120.5(3) no
C6 . C11 . C10 . 119.5(3) no
N4 . C18 . C19 . 123.5(2) no
C18 . C19 . C20 . 119.0(2) no
C19 . C20 . C21 . 118.5(2) no
C20 . C21 . C22 . 118.9(2) no
N4 . C22 . C21 . 123.0(2) no
N201 . Nb2 . N202 . 97.67(7) no
N201 . Nb2 . N203 . 97.39(7) no
N202 . Nb2 . N203 . 61.03(6) no
N201 . Nb2 . N204 . 179.60(7) no
N202 . Nb2 . N204 . 82.50(6) no
N203 . Nb2 . N204 . 83.02(6) no
N201 . Nb2 . Cl201 . 97.17(6) no
N202 . Nb2 . Cl201 . 95.22(5) no
N203 . Nb2 . Cl201 . 153.58(5) no
N204 . Nb2 . Cl201 . 82.45(4) no
N201 . Nb2 . Cl202 . 98.53(6) no
N202 . Nb2 . Cl202 . 152.56(5) no
N203 . Nb2 . Cl202 . 94.95(5) no
N204 . Nb2 . Cl202 . 81.45(5) no
Cl201 . Nb2 . Cl202 . 104.53(2) no
Nb2 . N201 . C201 . 178.0(2) no
Nb2 . N202 . Si201 . 133.72(9) no
Nb2 . N202 . C205 . 92.1(1) no
Si201 . N202 . C205 . 134.1(1) no
Nb2 . N203 . Si202 . 133.34(9) no
Nb2 . N203 . C205 . 92.2(1) no
Si202 . N203 . C205 . 134.3(1) no
Nb2 . N204 . C218 . 125.0(1) no
Nb2 . N204 . C222 . 118.7(2) no
C218 . N204 . C222 . 116.3(2) no
N202 . Si201 . C212 . 108.0(1) no
N202 . Si201 . C213 . 113.7(1) no
C212 . Si201 . C213 . 107.9(1) no
N202 . Si201 . C214 . 108.2(1) no
C212 . Si201 . C214 . 110.2(1) no
C213 . Si201 . C214 . 108.8(1) no
N203 . Si202 . C215 . 106.3(1) no
N203 . Si202 . C216 . 107.4(1) no
C215 . Si202 . C216 . 110.5(1) no
N203 . Si202 . C217 . 114.2(1) no
C215 . Si202 . C217 . 110.0(2) no
C216 . Si202 . C217 . 108.4(2) no
N201 . C201 . C202 . 107.3(2) no
N201 . C201 . C203 . 108.5(2) no
C202 . C201 . C203 . 111.3(3) no
N201 . C201 . C204 . 108.1(2) no
C202 . C201 . C204 . 111.2(3) no
C203 . C201 . C204 . 110.4(2) no
N202 . C205 . N203 . 114.4(2) no
N202 . C205 . C206 . 123.1(2) no
N203 . C205 . C206 . 122.5(2) no
C205 . C206 . C207 . 119.3(2) no
C205 . C206 . C211 . 121.1(2) no
C207 . C206 . C211 . 119.6(2) no
C206 . C207 . C208 . 119.4(2) no
C207 . C208 . C209 . 120.4(2) no
C208 . C209 . C210 . 120.4(2) no
C209 . C210 . C211 . 119.9(2) no
C206 . C211 . C210 . 120.3(2) no
N204 . C218 . C219 . 124.0(2) no
C218 . C219 . C220 . 118.5(2) no
C219 . C220 . C221 . 118.4(2) no
C220 . C221 . C222 . 119.2(2) no
N204 . C222 . C221 . 123.7(2) no
C101 . C102 . C103 . 106.5(1) no
C102 . C103 . C104 . 106.6(1) no
C103 . C104 . C105 . 106.4(1) no
C104 . C105 . C106 . 106.5(1) no

loop_
_geom_bond_atom_site_label_1
_geom_bond_site_symmetry_1
_geom_bond_atom_site_label_2
_geom_bond_site_symmetry_2
_geom_bond_distance
_geom_bond_publ_flag
Nb1 . N1 . 1.749(2) yes
Nb1 . N2 . 2.199(2) yes
Nb1 . N3 . 2.195(2) yes
Nb1 . N4 . 2.478(2) yes
Nb1 . Cl1 . 2.3919(6) yes
Nb1 . Cl2 . 2.3850(6) yes
N1 . C1 . 1.451(3) yes
N2 . Si1 . 1.753(2) yes
N2 . C5 . 1.329(3) yes
N3 . Si2 . 1.754(2) yes
N3 . C5 . 1.330(3) yes
N4 . C18 . 1.330(3) yes
N4 . C22 . 1.344(3) yes
Si1 . C12 . 1.862(2) yes
Si1 . C13 . 1.866(2) yes
Si1 . C14 . 1.857(2) yes
Si2 . C15 . 1.862(3) yes
Si2 . C16 . 1.864(3) yes
Si2 . C17 . 1.854(3) yes
C1 . C2 . 1.510(5) yes
C1 . C3 . 1.524(4) yes
C1 . C4 . 1.523(5) yes
C5 . C6 . 1.495(3) yes
C6 . C7 . 1.387(3) yes
C6 . C11 . 1.391(3) yes
C7 . C8 . 1.393(4) yes
C8 . C9 . 1.374(5) yes
C9 . C10 . 1.375(5) yes
C10 . C11 . 1.385(4) yes
C18 . C19 . 1.381(3) yes
C19 . C20 . 1.373(3) yes
C20 . C21 . 1.378(4) yes
C21 . C22 . 1.383(3) yes
Nb2 . N201 . 1.745(2) yes
Nb2 . N202 . 2.196(2) yes
Nb2 . N203 . 2.193(2) yes
Nb2 . N204 . 2.490(2) yes
Nb2 . Cl201 . 2.3872(6) yes
Nb2 . Cl202 . 2.3896(6) yes
N201 . C201 . 1.446(3) yes
N202 . Si201 . 1.753(2) yes
N202 . C205 . 1.326(3) yes
N203 . Si202 . 1.755(2) yes
N203 . C205 . 1.325(3) yes
N204 . C218 . 1.335(3) yes
N204 . C222 . 1.335(3) yes
Si201 . C212 . 1.857(3) yes
Si201 . C213 . 1.867(3) yes
Si201 . C214 . 1.862(3) yes
Si202 . C215 . 1.865(3) yes
Si202 . C216 . 1.864(3) yes
Si202 . C217 . 1.858(3) yes
C201 . C202 . 1.531(4) yes
C201 . C203 . 1.517(4) yes
C201 . C204 . 1.519(4) yes
C205 . C206 . 1.498(3) yes
C206 . C207 . 1.383(3) yes
C206 . C211 . 1.383(3) yes
C207 . C208 . 1.394(3) yes
C208 . C209 . 1.367(4) yes
C209 . C210 . 1.371(4) yes
C210 . C211 . 1.384(3) yes
C218 . C219 . 1.379(3) yes
C219 . C220 . 1.377(4) yes
C220 . C221 . 1.372(4) yes
C221 . C222 . 1.374(4) yes
C101 . C102 . 1.564(2) yes
C102 . C103 . 1.560(2) yes
C103 . C104 . 1.562(2) yes
C104 . C105 . 1.563(2) yes
C105 . C106 . 1.562(2) yes
